data_2216389
loop_
_publ_author_name
'Zhang, Shu-Ming'
'Zhang, Wen-Jun'
'Wang, Jin-Ling'

_publ_section_title
1,5-Dimethyl-4-[3-oxo-1,3-bis(trifluoromethyl)prop-1-enylamino]-2-phenyl-1<i>H</i>-pyrazol-3(2<i>H</i>)-one
_journal_coeditor_code CV2343
_journal_issue 12
_journal_name_full 'Acta Crystallographica Section E'
_journal_page_first o4687
_journal_page_last o4687
_journal_paper_doi 10.1107/S1600536807056619
_journal_volume 63
_journal_year 2007
_chemical_formula_iupac 'C16 H13 F6 N3 O2'
_chemical_formula_moiety 'C16 H13 F6 N3 O2'
_chemical_formula_sum 'C16 H13 F6 N3 O2'
_chemical_formula_weight 393.29
_chemical_melting_point 441.0(10)
_chemical_name_systematic
;
1,5-Dimethyl-4-[3-oxo-1,3-bis(trifluoromethyl)prop-1-enylamino]-2-phenyl-
1H-pyrazol-3(2H)-one
;
_space_group_IT_number 14
_symmetry_cell_setting monoclinic
_symmetry_space_group_name_Hall '-P 2ybc'
_symmetry_space_group_name_H-M 'P 1 21/c 1'
_atom_sites_solution_hydrogens geom
_atom_sites_solution_primary direct
_atom_sites_solution_secondary difmap
_cell_angle_alpha 90.00
_cell_angle_beta 107.644(6)
_cell_angle_gamma 90.00
_cell_formula_units_Z 4
_cell_length_a 15.807(5)
_cell_length_b 8.324(3)
_cell_length_c 13.715(5)
_cell_measurement_reflns_used 2548
_cell_measurement_temperature 293(2)
_cell_measurement_theta_max 25.02
_cell_measurement_theta_min 2.70
_cell_volume 1719.7(10)
_computing_cell_refinement 'SAINT (Bruker, 1998)'
_computing_data_collection 'SMART (Bruker, 1998)'
_computing_data_reduction 'SAINT (Bruker, 1998)'
_computing_molecular_graphics 'SHELXTL (Bruker, 1998)'
_computing_publication_material 'SHELXTL (Bruker, 1998)'
_computing_structure_refinement 'SHELXL97 (Sheldrick, 1997)'
_computing_structure_solution 'SHELXS97 (Sheldrick, 1997)'
_diffrn_ambient_temperature 293(2)
_diffrn_measured_fraction_theta_full 0.996
_diffrn_measured_fraction_theta_max 0.996
_diffrn_measurement_device_type 'Bruker SMART CCD area-detector'
_diffrn_measurement_method '\f and \w scan'
_diffrn_radiation_monochromator graphite
_diffrn_radiation_source 'fine-focus sealed tube'
_diffrn_radiation_type MoK\a
_diffrn_radiation_wavelength 0.71073
_diffrn_reflns_av_R_equivalents 0.0553
_diffrn_reflns_av_sigmaI/netI 0.0699
_diffrn_reflns_limit_h_max 18
_diffrn_reflns_limit_h_min -10
_diffrn_reflns_limit_k_max 8
_diffrn_reflns_limit_k_min -9
_diffrn_reflns_limit_l_max 16
_diffrn_reflns_limit_l_min -15
_diffrn_reflns_number 6854
_diffrn_reflns_theta_full 25.02
_diffrn_reflns_theta_max 25.02
_diffrn_reflns_theta_min 2.70
_diffrn_standards_number 0
_exptl_absorpt_coefficient_mu 0.145
_exptl_absorpt_correction_T_max 1.000
_exptl_absorpt_correction_T_min 0.987
_exptl_absorpt_correction_type multi-scan
_exptl_absorpt_process_details '(SADABS; Bruker, 1998)'
_exptl_crystal_colour yellow
_exptl_crystal_density_diffrn 1.519
_exptl_crystal_density_method 'not measured'
_exptl_crystal_description block
_exptl_crystal_F_000 800
_exptl_crystal_size_max 0.30
_exptl_crystal_size_mid 0.30
_exptl_crystal_size_min 0.22
_refine_diff_density_max 0.165
_refine_diff_density_min -0.143
_refine_ls_extinction_coef 0.0223(11)
_refine_ls_extinction_expression Fc^*^=kFc[1+0.001xFc^2^\l^3^/sin(2\q)]^-1/4^
_refine_ls_extinction_method SHELXL
_refine_ls_goodness_of_fit_ref 0.983
_refine_ls_hydrogen_treatment mixed
_refine_ls_matrix_type full
_refine_ls_number_parameters 279
_refine_ls_number_reflns 3008
_refine_ls_number_restraints 42
_refine_ls_restrained_S_all 1.040
_refine_ls_R_factor_all 0.1107
_refine_ls_R_factor_gt 0.0428
_refine_ls_shift/su_max 0.000
_refine_ls_shift/su_mean 0.000
_refine_ls_structure_factor_coef Fsqd
_refine_ls_weighting_details 'calc w=1/[\s^2^(Fo^2^)+(0.0307P)^2^] where P=(Fo^2^+2Fc^2^)/3'
_refine_ls_weighting_scheme calc
_refine_ls_wR_factor_gt 0.0758
_refine_ls_wR_factor_ref 0.0932
_reflns_number_gt 1508
_reflns_number_total 3008
_reflns_threshold_expression I>2\s(I)
_cod_data_source_file cv2343.cif
_cod_data_source_block I
_cod_depositor_comments
;
The following automatic conversions were performed:
'_symmetry_cell_setting' value 'Monoclinic' changed to 'monoclinic'
according to '/home/saulius/struct/CIF-dictionaries/cif_core.dic'
dictionary named 'cif_core.dic' version 2.4.1 from
2010-06-29.

'_geom_hbond_publ_flag' value 'Yes' changed to 'yes'
according to '/home/saulius/struct/CIF-dictionaries/cif_core.dic'
dictionary named 'cif_core.dic' version 2.4.1 from 2010-06-29 (3 times).

Automatic conversion script
Id: cif_fix_enum 1527 2010-12-29 10:47:43Z saulius 

The following automatic conversions were performed:

'_chemical_melting_point' value '440-442' was changed to '441.0(10)'
- the average value was taken and precision was estimated.

Automatic conversion script
Id: cif_fix_values 1646 2011-03-28 12:23:43Z adriana 

The following automatic conversions were performed:

'_chemical_melting_point' value '440-442' was changed to '441.0(10)'
- the average value was taken and precision was
estimated.

'_symmetry_cell_setting' value 'Monoclinic' changed to
'monoclinic' according to
/home/saulius/struct/CIF-dictionaries/cif_core.dic dictionary named
'cif_core.dic' version 2.4.1 from
2010-06-29.

'_geom_hbond_publ_flag' value 'Yes' changed to 'yes'
according to /home/saulius/struct/CIF-dictionaries/cif_core.dic
dictionary named 'cif_core.dic' version 2.4.1 from 2010-06-29 (3
times).

Automatic conversion script
Id: cif_fix_values 1715 2011-07-08 13:25:40Z adriana 
;
_cod_original_cell_volume 1719.6(11)
_cod_original_sg_symbol_H-M 'P 21/c'
_cod_database_code 2216389
_cod_database_fobs_code 2216389

loop_
_symmetry_equiv_pos_as_xyz
'x, y, z'
'-x, y+1/2, -z+1/2'
'-x, -y, -z'
'x, -y-1/2, z-1/2'

loop_
_atom_site_type_symbol
_atom_site_label
_atom_site_fract_x
_atom_site_fract_y
_atom_site_fract_z
_atom_site_U_iso_or_equiv
_atom_site_adp_type
_atom_site_calc_flag
_atom_site_refinement_flags
_atom_site_occupancy
_atom_site_disorder_assembly
_atom_site_disorder_group
O O1 0.60740(12) 0.2162(3) 0.45906(15) 0.0638(6) Uani d . 1 . .
O O2 0.85903(15) 0.5621(3) 0.51390(17) 0.0811(8) Uani d . 1 . .
N N1 0.56744(14) 0.1180(3) 0.29188(15) 0.0447(6) Uani d . 1 . .
N N2 0.60661(14) 0.1235(3) 0.21240(15) 0.0440(6) Uani d . 1 . .
N N3 0.78198(15) 0.2900(4) 0.41904(18) 0.0497(7) Uani d . 1 . .
C C4 0.85016(16) 0.2205(4) 0.4883(2) 0.0433(7) Uani d . 1 A .
C C8 0.8539(2) 0.0401(4) 0.4874(2) 0.0559(8) Uani d . 1 . .
F F1 0.78609(13) -0.0247(2) 0.51143(15) 0.0811(6) Uani d . 1 . .
F F2 0.85204(11) -0.0198(2) 0.39737(13) 0.0770(6) Uani d . 1 . .
F F3 0.92697(12) -0.0163(2) 0.55386(14) 0.0882(7) Uani d . 1 . .
C C6 0.91335(19) 0.4700(5) 0.5685(2) 0.0550(9) Uani d . 1 A .
C C7 0.9825(2) 0.5457(5) 0.6604(3) 0.0662(10) Uani d D 1 . .
C C1 0.62664(18) 0.1871(3) 0.3800(2) 0.0463(8) Uani d . 1 . .
C C2 0.69184(17) 0.1733(3) 0.2536(2) 0.0431(7) Uani d . 1 . .
C C3 0.70543(16) 0.2138(3) 0.35296(19) 0.0423(7) Uani d . 1 . .
C C5 0.91552(17) 0.3029(4) 0.55891(19) 0.0490(8) Uani d . 1 . .
H H5 0.9629 0.2461 0.6019 0.059 Uiso calc R 1 A .
C C9 0.75420(18) 0.1735(4) 0.1918(2) 0.0632(9) Uani d . 1 . .
H H9A 0.8061 0.2348 0.2265 0.095 Uiso calc R 1 . .
H H9B 0.7258 0.2208 0.1262 0.095 Uiso calc R 1 . .
H H9C 0.7712 0.0651 0.1827 0.095 Uiso calc R 1 . .
C C11 0.47364(17) 0.1192(3) 0.2692(2) 0.0449(7) Uani d . 1 . .
C C12 0.4196(2) 0.1857(4) 0.1797(2) 0.0599(9) Uani d . 1 . .
H H12 0.4439 0.2289 0.1316 0.072 Uiso calc R 1 . .
C C13 0.3289(2) 0.1871(4) 0.1628(3) 0.0823(12) Uani d . 1 . .
H H13 0.2918 0.2286 0.1019 0.099 Uiso calc R 1 . .
C C14 0.2929(2) 0.1281(5) 0.2345(4) 0.0886(13) Uani d . 1 . .
H H14 0.2319 0.1317 0.2228 0.106 Uiso calc R 1 . .
C C15 0.3469(3) 0.0638(4) 0.3232(3) 0.0791(11) Uani d . 1 . .
H H15 0.3222 0.0246 0.3720 0.095 Uiso calc R 1 . .
C C16 0.4372(2) 0.0562(4) 0.3413(2) 0.0566(9) Uani d . 1 . .
H H16 0.4735 0.0095 0.4010 0.068 Uiso calc R 1 . .
C C10 0.58075(19) 0.0024(4) 0.1319(2) 0.0580(9) Uani d . 1 . .
H H10A 0.5903 0.0436 0.0706 0.087 Uiso calc R 1 . .
H H10B 0.5191 -0.0234 0.1186 0.087 Uiso calc R 1 . .
H H10C 0.6159 -0.0926 0.1534 0.087 Uiso calc R 1 . .
F F4 0.9963(12) 0.6977(12) 0.6454(13) 0.114(5) Uani d PDU 0.54(3) A 1
F F5 0.9608(7) 0.524(2) 0.7431(5) 0.092(3) Uani d PDU 0.54(3) A 1
F F6 1.0624(5) 0.4819(17) 0.6763(13) 0.110(4) Uani d PDU 0.54(3) A 1
F F4' 0.9411(9) 0.609(3) 0.7246(13) 0.111(4) Uani d PDU 0.46(3) A 2
F F5' 1.0448(10) 0.4480(14) 0.7120(11) 0.107(4) Uani d PDU 0.46(3) A 2
F F6' 1.0209(11) 0.6712(16) 0.6377(12) 0.085(4) Uani d PDU 0.46(3) A 2
H H3 0.7816(18) 0.391(4) 0.423(2) 0.060(11) Uiso d . 1 . .

loop_
_atom_site_aniso_label
_atom_site_aniso_U_11
_atom_site_aniso_U_22
_atom_site_aniso_U_33
_atom_site_aniso_U_12
_atom_site_aniso_U_13
_atom_site_aniso_U_23
O1 0.0513(13) 0.0989(18) 0.0381(13) -0.0008(11) 0.0090(10) -0.0144(12)
O2 0.0821(17) 0.0659(17) 0.0671(16) -0.0058(12) -0.0198(13) -0.0016(13)
N1 0.0341(14) 0.0650(18) 0.0309(13) -0.0040(12) 0.0036(11) -0.0015(12)
N2 0.0380(14) 0.0610(17) 0.0293(13) -0.0061(12) 0.0047(11) -0.0065(12)
N3 0.0417(16) 0.055(2) 0.0415(15) -0.0024(14) -0.0043(11) -0.0037(15)
C4 0.0354(17) 0.059(2) 0.0333(16) -0.0008(14) 0.0066(14) 0.0005(15)
C8 0.045(2) 0.073(3) 0.0419(19) 0.0023(17) 0.0021(15) -0.0001(18)
F1 0.0845(14) 0.0723(14) 0.0914(14) -0.0154(11) 0.0341(12) 0.0030(11)
F2 0.0842(13) 0.0816(15) 0.0581(12) 0.0151(10) 0.0109(10) -0.0187(11)
F3 0.0791(13) 0.0793(15) 0.0773(13) 0.0174(10) -0.0196(11) 0.0024(11)
C6 0.044(2) 0.078(3) 0.0373(18) -0.0119(18) 0.0040(15) -0.0011(19)
C7 0.062(3) 0.072(3) 0.055(2) -0.016(2) 0.002(2) 0.001(2)
C1 0.0436(19) 0.058(2) 0.0303(16) 0.0028(15) 0.0013(14) -0.0025(15)
C2 0.0340(17) 0.057(2) 0.0338(16) -0.0016(14) 0.0033(13) 0.0006(15)
C3 0.0290(16) 0.060(2) 0.0333(16) -0.0019(14) 0.0028(13) -0.0048(15)
C5 0.0397(18) 0.067(2) 0.0350(17) -0.0062(16) 0.0037(13) 0.0002(17)
C9 0.0502(19) 0.094(3) 0.0461(18) -0.0017(17) 0.0160(15) -0.0013(18)
C11 0.0347(17) 0.046(2) 0.0461(17) -0.0042(14) -0.0006(14) -0.0053(15)
C12 0.050(2) 0.053(2) 0.062(2) -0.0039(15) -0.0066(16) 0.0052(17)
C13 0.046(2) 0.074(3) 0.096(3) 0.0039(19) -0.023(2) -0.002(2)
C14 0.040(2) 0.085(3) 0.134(4) -0.010(2) 0.016(3) -0.019(3)
C15 0.067(3) 0.077(3) 0.103(3) -0.020(2) 0.039(2) -0.018(2)
C16 0.051(2) 0.055(2) 0.064(2) -0.0056(16) 0.0172(17) -0.0026(17)
C10 0.068(2) 0.064(2) 0.0358(16) -0.0081(16) 0.0064(14) -0.0108(16)
F4 0.116(8) 0.084(5) 0.112(6) -0.029(4) -0.010(5) -0.013(4)
F5 0.097(5) 0.133(8) 0.036(3) -0.051(4) 0.007(3) -0.008(3)
F6 0.055(4) 0.130(7) 0.119(7) -0.011(4) -0.012(4) -0.028(5)
F4' 0.108(6) 0.155(9) 0.079(6) -0.052(6) 0.043(5) -0.057(6)
F5' 0.097(7) 0.101(5) 0.077(6) -0.025(5) -0.044(4) 0.010(4)
F6' 0.075(6) 0.109(7) 0.068(4) -0.048(5) 0.014(4) 0.005(5)

loop_
_atom_type_symbol
_atom_type_description
_atom_type_scat_dispersion_real
_atom_type_scat_dispersion_imag
_atom_type_scat_source
C C 0.0033 0.0016 'International Tables Vol C Tables 4.2.6.8 and 6.1.1.4'
H H 0.0000 0.0000 'International Tables Vol C Tables 4.2.6.8 and 6.1.1.4'
F F 0.0171 0.0103 'International Tables Vol C Tables 4.2.6.8 and 6.1.1.4'
N N 0.0061 0.0033 'International Tables Vol C Tables 4.2.6.8 and 6.1.1.4'
O O 0.0106 0.0060 'International Tables Vol C Tables 4.2.6.8 and 6.1.1.4'

loop_
_geom_angle_atom_site_label_1
_geom_angle_atom_site_label_2
_geom_angle_atom_site_label_3
_geom_angle
C1 N1 N2 108.5(2)
C1 N1 C11 124.3(2)
N2 N1 C11 120.3(2)
C2 N2 N1 107.5(2)
C2 N2 C10 122.7(2)
N1 N2 C10 118.4(2)
C4 N3 C3 127.5(3)
C4 N3 H3 114(2)
C3 N3 H3 117.7(19)
N3 C4 C5 124.1(3)
N3 C4 C8 116.9(3)
C5 C4 C8 118.9(3)
F3 C8 F2 106.1(3)
F3 C8 F1 106.7(3)
F2 C8 F1 106.7(3)
F3 C8 C4 112.2(3)
F2 C8 C4 113.2(3)
F1 C8 C4 111.6(3)
O2 C6 C5 126.8(3)
O2 C6 C7 116.1(3)
C5 C6 C7 117.0(3)
F6' C7 F5 126.5(9)
F6' C7 F5' 107.6(9)
F5 C7 F5' 78.2(6)
F6' C7 F4 21.5(11)
F5 C7 F4 112.1(8)
F5' C7 F4 123.5(8)
F6' C7 F6 82.6(8)
F5 C7 F6 107.0(6)
F5' C7 F6 30.4(6)
F4 C7 F6 102.6(8)
F6' C7 F4' 101.5(9)
F5 C7 F4' 34.3(6)
F5' C7 F4' 108.9(8)
F4 C7 F4' 82.2(8)
F6 C7 F4' 132.3(7)
F6' C7 C6 113.8(8)
F5 C7 C6 110.5(5)
F5' C7 C6 115.0(6)
F4 C7 C6 112.3(7)
F6 C7 C6 112.1(6)
F4' C7 C6 109.2(6)
O1 C1 N1 123.9(3)
O1 C1 C3 131.8(2)
N1 C1 C3 104.3(2)
C3 C2 N2 109.2(2)
C3 C2 C9 130.1(2)
N2 C2 C9 120.7(2)
C2 C3 C1 109.8(2)
C2 C3 N3 126.6(3)
C1 C3 N3 123.2(2)
C4 C5 C6 122.1(3)
C4 C5 H5 119.0
C6 C5 H5 119.0
C2 C9 H9A 109.5
C2 C9 H9B 109.5
H9A C9 H9B 109.5
C2 C9 H9C 109.5
H9A C9 H9C 109.5
H9B C9 H9C 109.5
C12 C11 C16 120.4(3)
C12 C11 N1 121.4(3)
C16 C11 N1 118.2(3)
C13 C12 C11 118.9(3)
C13 C12 H12 120.5
C11 C12 H12 120.5
C14 C13 C12 120.9(3)
C14 C13 H13 119.6
C12 C13 H13 119.6
C15 C14 C13 119.9(4)
C15 C14 H14 120.1
C13 C14 H14 120.1
C14 C15 C16 120.9(4)
C14 C15 H15 119.6
C16 C15 H15 119.6
C15 C16 C11 119.1(3)
C15 C16 H16 120.5
C11 C16 H16 120.5
N2 C10 H10A 109.5
N2 C10 H10B 109.5
H10A C10 H10B 109.5
N2 C10 H10C 109.5
H10A C10 H10C 109.5
H10B C10 H10C 109.5

loop_
_geom_bond_atom_site_label_1
_geom_bond_atom_site_label_2
_geom_bond_distance
O1 C1 1.236(3)
O2 C6 1.223(3)
N1 C1 1.408(3)
N1 N2 1.408(3)
N1 C11 1.420(3)
N2 C2 1.358(3)
N2 C10 1.459(3)
N3 C4 1.333(3)
N3 C3 1.422(3)
N3 H3 0.85(3)
C4 C5 1.367(3)
C4 C8 1.503(4)
C8 F3 1.322(3)
C8 F2 1.323(3)
C8 F1 1.328(3)
C6 C5 1.398(4)
C6 C7 1.532(4)
C7 F6' 1.293(8)
C7 F5 1.294(7)
C7 F5' 1.307(8)
C7 F4 1.310(8)
C7 F6 1.325(7)
C7 F4' 1.352(8)
C1 C3 1.420(3)
C2 C3 1.356(3)
C2 C9 1.482(3)
C5 H5 0.9300
C9 H9A 0.9600
C9 H9B 0.9600
C9 H9C 0.9600
C11 C12 1.381(4)
C11 C16 1.389(4)
C12 C13 1.381(4)
C12 H12 0.9300
C13 C14 1.367(5)
C13 H13 0.9300
C14 C15 1.365(5)
C14 H14 0.9300
C15 C16 1.375(4)
C15 H15 0.9300
C16 H16 0.9300
C10 H10A 0.9600
C10 H10B 0.9600
C10 H10C 0.9600

loop_
_geom_hbond_atom_site_label_D
_geom_hbond_atom_site_label_H
_geom_hbond_atom_site_label_A
_geom_hbond_site_symmetry_A
_geom_hbond_distance_DH
_geom_hbond_distance_HA
_geom_hbond_distance_DA
_geom_hbond_angle_DHA
_geom_hbond_publ_flag
N3 H3 O2 . 0.85(3) 2.04(3) 2.710(4) 136(3) yes
C9 H9B O1 4_565 0.96 2.54 3.453(3) 160(3) yes
C10 H10A O1 4_565 0.96 2.58 3.448(3) 150(3) yes

loop_
_geom_torsion_atom_site_label_1
_geom_torsion_atom_site_label_2
_geom_torsion_atom_site_label_3
_geom_torsion_atom_site_label_4
_geom_torsion
C1 N1 N2 C2 8.2(3)
C11 N1 N2 C2 160.4(2)
C1 N1 N2 C10 152.8(2)
C11 N1 N2 C10 -55.0(3)
C3 N3 C4 C5 -170.5(3)
C3 N3 C4 C8 9.3(4)
N3 C4 C8 F3 175.5(2)
C5 C4 C8 F3 -4.7(4)
N3 C4 C8 F2 55.5(4)
C5 C4 C8 F2 -124.7(3)
N3 C4 C8 F1 -64.9(3)
C5 C4 C8 F1 115.0(3)
O2 C6 C7 F6' -49.1(11)
C5 C6 C7 F6' 134.5(10)
O2 C6 C7 F5 100.1(10)
C5 C6 C7 F5 -76.3(10)
O2 C6 C7 F5' -173.8(11)
C5 C6 C7 F5' 9.8(11)
O2 C6 C7 F4 -25.8(11)
C5 C6 C7 F4 157.8(11)
O2 C6 C7 F6 -140.6(10)
C5 C6 C7 F6 42.9(10)
O2 C6 C7 F4' 63.5(14)
C5 C6 C7 F4' -112.9(13)
N2 N1 C1 O1 171.6(3)
C11 N1 C1 O1 20.7(4)
N2 N1 C1 C3 -7.2(3)
C11 N1 C1 C3 -158.1(2)
N1 N2 C2 C3 -5.7(3)
C10 N2 C2 C3 -148.5(3)
N1 N2 C2 C9 172.9(2)
C10 N2 C2 C9 30.1(4)
N2 C2 C3 C1 1.2(3)
C9 C2 C3 C1 -177.2(3)
N2 C2 C3 N3 -171.6(3)
C9 C2 C3 N3 10.0(5)
O1 C1 C3 C2 -174.8(3)
N1 C1 C3 C2 3.8(3)
O1 C1 C3 N3 -1.7(5)
N1 C1 C3 N3 176.9(3)
C4 N3 C3 C2 -98.4(4)
C4 N3 C3 C1 89.7(4)
N3 C4 C5 C6 4.0(4)
C8 C4 C5 C6 -175.8(3)
O2 C6 C5 C4 -4.9(5)
C7 C6 C5 C4 171.1(3)
C1 N1 C11 C12 122.3(3)
N2 N1 C11 C12 -25.3(4)
C1 N1 C11 C16 -55.6(4)
N2 N1 C11 C16 156.8(3)
C16 C11 C12 C13 -0.6(4)
N1 C11 C12 C13 -178.4(3)
C11 C12 C13 C14 1.9(5)
C12 C13 C14 C15 -1.4(6)
C13 C14 C15 C16 -0.5(6)
C14 C15 C16 C11 1.8(5)
C12 C11 C16 C15 -1.2(4)
N1 C11 C16 C15 176.7(3)
